data_1519674
loop_
_publ_author_name
'Kratzer, Philipp'
'Ramming, Bastian'
'R\"omisch, Steven'
'Maas, Gerhard'

_publ_section_title
;
 The iodine--oxygen halogen bond: solid-state structures of
 3-iodopropiolamides
;
_journal_issue 24
_journal_name_full CrystEngComm
_journal_page_first 4486
_journal_paper_doi 10.1039/C5CE00365B
_journal_volume 17
_journal_year 2015
_chemical_formula_sum 'C5 H5 I N2 O'
_chemical_formula_weight 236.01
_chemical_melting_point 423
_chemical_name_systematic '3-Iodopropiolamide acetonitrile complex'
_space_group_crystal_system monoclinic
_space_group_IT_number 14
_space_group_name_Hall '-P 2ybc'
_space_group_name_H-M_alt 'P 1 21/c 1'
_symmetry_space_group_name_Hall '-P 2ybc'
_symmetry_space_group_name_H-M 'P 1 21/c 1'
_atom_sites_solution_hydrogens mixed
_audit_creation_method SHELXL-2014/6
_audit_update_record
;
2015-01-20 deposited with the CCDC.
2015-05-15 downloaded from the CCDC.
;
_cell_angle_alpha 90
_cell_angle_beta 102.202(4)
_cell_angle_gamma 90
_cell_formula_units_Z 4
_cell_length_a 10.8120(4)
_cell_length_b 8.1725(2)
_cell_length_c 9.2790(3)
_cell_measurement_reflns_used 2201
_cell_measurement_temperature 150.00(10)
_cell_measurement_theta_max 28.8540
_cell_measurement_theta_min 3.3540
_cell_volume 801.38(5)
_computing_cell_refinement
;
CrysAlisPro, Agilent Technologies,
Version 1.171.37.34 (release 22-05-2014 CrysAlis171 .NET)
(compiled May 22 2014,16:03:01)
;
_computing_data_collection
;
CrysAlisPro, Agilent Technologies,
Version 1.171.37.34 (release 22-05-2014 CrysAlis171 .NET)
(compiled May 22 2014,16:03:01)
;
_computing_data_reduction
;
CrysAlisPro, Agilent Technologies,
Version 1.171.37.34 (release 22-05-2014 CrysAlis171 .NET)
(compiled May 22 2014,16:03:01)
;
_computing_structure_refinement 'SHELXL-2014/6 (Sheldrick, 2014)'
_computing_structure_solution 'SHELXS-97 (Sheldrick, 2000-2007)'
_diffrn_ambient_environment N~2~
_diffrn_ambient_temperature 150.00(10)
_diffrn_detector 'CCD plate'
_diffrn_detector_area_resol_mean 10.3385
_diffrn_detector_type Atlas
_diffrn_measured_fraction_theta_full 0.999
_diffrn_measured_fraction_theta_max 0.999
_diffrn_measurement_device 'four-circle diffractometer'
_diffrn_measurement_device_type 'SuperNova, Dual, Cu at zero, Atlas'
_diffrn_measurement_method '\w scans'
_diffrn_radiation_monochromator mirror
_diffrn_radiation_probe x-ray
_diffrn_radiation_type 'Mo K\a'
_diffrn_radiation_wavelength 0.71073
_diffrn_reflns_av_R_equivalents 0.0287
_diffrn_reflns_av_unetI/netI 0.0390
_diffrn_reflns_laue_measured_fraction_full 0.999
_diffrn_reflns_laue_measured_fraction_max 0.999
_diffrn_reflns_limit_h_max 13
_diffrn_reflns_limit_h_min -10
_diffrn_reflns_limit_k_max 10
_diffrn_reflns_limit_k_min -10
_diffrn_reflns_limit_l_max 11
_diffrn_reflns_limit_l_min -11
_diffrn_reflns_number 3655
_diffrn_reflns_point_group_measured_fraction_full 0.999
_diffrn_reflns_point_group_measured_fraction_max 0.999
_diffrn_reflns_theta_full 25.242
_diffrn_reflns_theta_max 26.370
_diffrn_reflns_theta_min 3.151
_diffrn_source 'SuperNova (Mo) X-ray Source'
_exptl_absorpt_coefficient_mu 3.924
_exptl_absorpt_correction_T_max 1.00000
_exptl_absorpt_correction_T_min 0.81801
_exptl_absorpt_correction_type multi-scan
_exptl_absorpt_process_details
;
CrysAlisPro, Agilent Technologies,
Version 1.171.37.34 (release 22-05-2014 CrysAlis171 .NET)
(compiled May 22 2014,16:03:01)
Empirical absorption correction using spherical harmonics,
 implemented in SCALE3 ABSPACK scaling algorithm.
;
_exptl_crystal_colour colourless
_exptl_crystal_density_diffrn 1.956
_exptl_crystal_description 'rectangular prism'
_exptl_crystal_F_000 440
_exptl_crystal_recrystallization_method 'Re-crystallisation from solvent: acetonitrile'
_exptl_crystal_size_max 0.20
_exptl_crystal_size_mid 0.12
_exptl_crystal_size_min 0.10
_refine_diff_density_max 0.454
_refine_diff_density_min -0.634
_refine_diff_density_rms 0.106
_refine_ls_extinction_method none
_refine_ls_goodness_of_fit_ref 1.041
_refine_ls_hydrogen_treatment mixed
_refine_ls_matrix_type full
_refine_ls_number_parameters 91
_refine_ls_number_reflns 1641
_refine_ls_number_restraints 0
_refine_ls_restrained_S_all 1.041
_refine_ls_R_factor_all 0.0314
_refine_ls_R_factor_gt 0.0242
_refine_ls_shift/su_max 0.000
_refine_ls_shift/su_mean 0.000
_refine_ls_structure_factor_coef Fsqd
_refine_ls_weighting_details 'w=1/[\s^2^(Fo^2^)+(0.0168P)^2^] where P=(Fo^2^+2Fc^2^)/3'
_refine_ls_weighting_scheme calc
_refine_ls_wR_factor_gt 0.0484
_refine_ls_wR_factor_ref 0.0532
_reflns_Friedel_coverage 0.000
_reflns_number_gt 1409
_reflns_number_total 1641
_reflns_threshold_expression 'I > 2\s(I)'
_cod_data_source_file c5ce00365b2.cif
_cod_data_source_block PK286_2
_cod_depositor_comments 'Adding full bibliography for 1519670--1519675.cif.'
_cod_database_code 1519674
_shelx_space_group_comment
;
The symmetry employed for this shelxl refinement is uniquely defined
by the following loop, which should always be used as a source of
symmetry information in preference to the above space-group names.
They are only intended as comments.
;
_shelxl_version_number 2014/6

loop_
_space_group_symop_operation_xyz
'x, y, z'
'-x, y+1/2, -z+1/2'
'-x, -y, -z'
'x, -y-1/2, z-1/2'

loop_
_atom_site_label
_atom_site_type_symbol
_atom_site_fract_x
_atom_site_fract_y
_atom_site_fract_z
_atom_site_U_iso_or_equiv
_atom_site_adp_type
_atom_site_occupancy
_atom_site_site_symmetry_order
_atom_site_calc_flag
_atom_site_refinement_flags_posn
_atom_site_refinement_flags_adp
I1 I 0.23408(2) -0.23381(2) 0.31352(2) 0.03016(10) Uani 1 1 d . .
O O 0.4235(2) 0.3297(2) 0.5695(2) 0.0272(5) Uani 1 1 d . .
N1 N 0.4559(3) 0.3561(3) 0.3378(3) 0.0261(6) Uani 1 1 d . .
C1 C 0.4163(3) 0.2764(3) 0.4423(3) 0.0214(7) Uani 1 1 d . .
C2 C 0.3596(3) 0.1155(4) 0.4017(3) 0.0245(7) Uani 1 1 d . .
C3 C 0.3128(3) -0.0158(4) 0.3731(3) 0.0272(7) Uani 1 1 d . .
H1 H 0.487(3) 0.452(4) 0.354(4) 0.037(10) Uiso 1 1 d . .
H2 H 0.449(3) 0.307(4) 0.257(4) 0.023(9) Uiso 1 1 d . .
C4 C 0.1055(3) -0.6540(5) 0.1426(4) 0.0377(9) Uani 1 1 d . .
C5 C 0.0961(4) -0.8067(5) 0.0601(5) 0.0483(10) Uani 1 1 d . .
H5A H 0.0574 -0.7856 -0.0436 0.072 Uiso 1 1 calc R U
H5B H 0.0438 -0.8845 0.1011 0.072 Uiso 1 1 calc R U
H5C H 0.1809 -0.8528 0.0672 0.072 Uiso 1 1 calc R U
N2 N 0.1112(3) -0.5379(4) 0.2075(4) 0.0612(10) Uani 1 1 d . .

loop_
_atom_site_aniso_label
_atom_site_aniso_U_11
_atom_site_aniso_U_22
_atom_site_aniso_U_33
_atom_site_aniso_U_23
_atom_site_aniso_U_13
_atom_site_aniso_U_12
I1 0.02805(15) 0.02324(13) 0.03887(16) -0.00432(9) 0.00639(11) -0.00657(8)
O 0.0395(14) 0.0238(11) 0.0192(11) -0.0015(9) 0.0079(10) -0.0067(10)
N1 0.0373(17) 0.0238(15) 0.0184(15) -0.0061(13) 0.0083(13) -0.0076(13)
C1 0.0207(16) 0.0200(14) 0.0234(17) 0.0018(13) 0.0046(14) 0.0020(12)
C2 0.0281(18) 0.0263(16) 0.0199(16) 0.0008(13) 0.0066(14) -0.0027(14)
C3 0.0274(18) 0.0283(17) 0.0263(17) 0.0025(14) 0.0064(15) -0.0009(14)
C4 0.035(2) 0.039(2) 0.040(2) -0.0016(18) 0.0091(17) -0.0139(17)
C5 0.045(2) 0.045(2) 0.055(3) -0.012(2) 0.012(2) -0.0011(19)
N2 0.065(2) 0.044(2) 0.074(3) -0.0142(19) 0.014(2) -0.0257(18)

loop_
_atom_type_symbol
_atom_type_description
_atom_type_scat_dispersion_real
_atom_type_scat_dispersion_imag
_atom_type_scat_source
C C 0.0033 0.0016 'International Tables Vol C Tables 4.2.6.8 and 6.1.1.4'
H H 0.0000 0.0000 'International Tables Vol C Tables 4.2.6.8 and 6.1.1.4'
N N 0.0061 0.0033 'International Tables Vol C Tables 4.2.6.8 and 6.1.1.4'
O O 0.0106 0.0060 'International Tables Vol C Tables 4.2.6.8 and 6.1.1.4'
I I -0.4742 1.8119 'International Tables Vol C Tables 4.2.6.8 and 6.1.1.4'

loop_
_geom_angle_atom_site_label_1
_geom_angle_atom_site_label_2
_geom_angle_atom_site_label_3
_geom_angle
O C1 N1 124.1(3)
O C1 C2 119.8(3)
N1 C1 C2 116.1(3)
C3 C2 C1 178.0(3)
C2 C3 I1 176.9(3)
N2 C4 C5 178.7(4)

loop_
_geom_bond_atom_site_label_1
_geom_bond_atom_site_label_2
_geom_bond_distance
I1 C3 2.001(3)
O C1 1.245(4)
N1 C1 1.313(4)
C1 C2 1.466(4)
C2 C3 1.192(4)
C4 N2 1.119(5)
C4 C5 1.457(5)
